data_7132770
loop_
_publ_author_name
'Wan, Chuan'
'Yang, Dongyan'
'Guo, Xiaochun'
'Zhang, Tuanjie'
'Ruan, Zhijun'
'Dai, Chuan'
'Xing, Yun'
'Yin, Feng'
'Wang, Rui'
'Li, Zigang'

_publ_section_title
;
 &#x3b2;-Carbonyl sulfonium enables cysteine-specific bioconjugation for
 activity-based protein profiling in live cells.
;
_journal_issue 27
_journal_name_full 'Chemical communications (Cambridge, England)'
_journal_page_first 3725
_journal_page_last 3728
_journal_paper_doi 10.1039/d4cc00295d
_journal_volume 60
_journal_year 2024
_chemical_formula_moiety C13H14ClNO4S
_chemical_formula_sum 'C13 H14 Cl N O4 S'
_chemical_formula_weight 315.76
_chemical_melting_point unknow
_chemical_name_common wc
_chemical_name_systematic wc
_space_group_crystal_system monoclinic
_space_group_IT_number 4
_space_group_name_Hall 'P 2yb'
_space_group_name_H-M_alt 'P 1 21 1'
_atom_sites_solution_hydrogens geom
_audit_creation_method SHELXL-2018/3
_audit_update_record
;
2024-02-15 deposited with the CCDC.	2024-02-23 downloaded from the CCDC.
;
_cell_angle_alpha 90
_cell_angle_beta 97.969(3)
_cell_angle_gamma 90
_cell_formula_units_Z 2
_cell_length_a 5.5934(2)
_cell_length_b 10.4137(3)
_cell_length_c 12.5612(4)
_cell_measurement_temperature 100(2)
_cell_volume 724.60(4)
_computing_structure_refinement 'SHELXL-2018/3 (Sheldrick, 2018)'
_computing_structure_solution 'SHELXT 2018/2 (Sheldrick, 2018)'
_diffrn_ambient_temperature 100(2)
_diffrn_measured_fraction_theta_full 0.989
_diffrn_measured_fraction_theta_max 0.970
_diffrn_radiation_type CuK\a
_diffrn_radiation_wavelength 1.54184
_diffrn_reflns_av_R_equivalents 0.0241
_diffrn_reflns_av_unetI/netI 0.0149
_diffrn_reflns_Laue_measured_fraction_full 0.989
_diffrn_reflns_Laue_measured_fraction_max 0.970
_diffrn_reflns_limit_h_max 7
_diffrn_reflns_limit_h_min -7
_diffrn_reflns_limit_k_max 12
_diffrn_reflns_limit_k_min -12
_diffrn_reflns_limit_l_max 15
_diffrn_reflns_limit_l_min -13
_diffrn_reflns_number 7965
_diffrn_reflns_point_group_measured_fraction_full 0.978
_diffrn_reflns_point_group_measured_fraction_max 0.948
_diffrn_reflns_theta_full 67.684
_diffrn_reflns_theta_max 75.687
_diffrn_reflns_theta_min 3.553
_exptl_absorpt_coefficient_mu 3.803
_exptl_crystal_colour white
_exptl_crystal_density_diffrn 1.447
_exptl_crystal_description crystal
_exptl_crystal_F_000 328
_refine_diff_density_max 0.341
_refine_diff_density_min -0.252
_refine_diff_density_rms 0.058
_refine_ls_abs_structure_details
;
 Classical Flack method preferred over Parsons because s.u. lower.
;
_refine_ls_abs_structure_Flack 0.027(18)
_refine_ls_extinction_coef 0.035(3)
_refine_ls_extinction_expression Fc^*^=kFc[1+0.001xFc^2^\l^3^/sin(2\q)]^-1/4^
_refine_ls_extinction_method 'SHELXL-2018/3 (Sheldrick 2018)'
_refine_ls_goodness_of_fit_ref 1.038
_refine_ls_hydrogen_treatment constr
_refine_ls_matrix_type full
_refine_ls_number_parameters 184
_refine_ls_number_reflns 2842
_refine_ls_number_restraints 1
_refine_ls_restrained_S_all 1.037
_refine_ls_R_factor_all 0.0303
_refine_ls_R_factor_gt 0.0302
_refine_ls_shift/su_max 0.000
_refine_ls_shift/su_mean 0.000
_refine_ls_structure_factor_coef Fsqd
_refine_ls_weighting_details 'w=1/[\s^2^(Fo^2^)+(0.0569P)^2^+0.3879P] where P=(Fo^2^+2Fc^2^)/3'
_refine_ls_weighting_scheme calc
_refine_ls_wR_factor_gt 0.0824
_refine_ls_wR_factor_ref 0.0824
_reflns_Friedel_coverage 0.849
_reflns_Friedel_fraction_full 0.965
_reflns_Friedel_fraction_max 0.924
_reflns_number_gt 2840
_reflns_number_total 2842
_reflns_threshold_expression 'I > 2\s(I)'
_cod_data_source_file d4cc00295d3.cif
_cod_data_source_block wc-01-1015
_cod_depositor_comments 'Adding full bibliography for 7132770.cif.'
_cod_original_sg_symbol_H-M 'P 21'
_cod_database_code 7132770
_shelx_shelxl_version_number 2018/3
_shelx_space_group_comment
;
The symmetry employed for this shelxl refinement is uniquely defined
by the following loop, which should always be used as a source of
symmetry information in preference to the above space-group names.
They are only intended as comments.
;

loop_
_space_group_symop_operation_xyz
'x, y, z'
'-x, y+1/2, -z'

loop_
_atom_site_label
_atom_site_type_symbol
_atom_site_fract_x
_atom_site_fract_y
_atom_site_fract_z
_atom_site_U_iso_or_equiv
_atom_site_adp_type
_atom_site_occupancy
_atom_site_site_symmetry_order
_atom_site_calc_flag
_atom_site_refinement_flags_posn
_atom_site_refinement_flags_adp
_atom_site_refinement_flags_occupancy
_atom_site_disorder_assembly
_atom_site_disorder_group
S10 S -0.30635(12) 0.44187(6) 0.38930(5) 0.0146(2) Uani 1 1 d . . . . .
Cl7 Cl 0.99089(14) 0.56782(7) 0.83408(6) 0.0231(2) Uani 1 1 d . . . . .
O18 O -0.0712(3) 0.3732(2) 0.04433(16) 0.0145(4) Uani 1 1 d . . . . .
H18 H 0.008912 0.322953 0.010689 0.022 Uiso 1 1 calc R U . . .
O15 O -0.0587(3) 0.7053(2) 0.08678(16) 0.0144(4) Uani 1 1 d . . . . .
O19 O 0.2842(3) 0.3999(2) 0.14926(17) 0.0163(4) Uani 1 1 d . . . . .
O20 O 0.0917(5) 0.2872(2) 0.5119(2) 0.0320(6) Uani 1 1 d . . . . .
N13 N -0.2823(4) 0.5543(2) 0.15398(18) 0.0118(5) Uani 1 1 d . . . . .
H13 H -0.427538 0.526827 0.161847 0.014 Uiso 1 1 calc R U . . .
C1 C 0.7378(6) 0.5205(3) 0.7465(2) 0.0181(6) Uani 1 1 d . . . . .
C9 C -0.0497(6) 0.5021(3) 0.4776(2) 0.0152(6) Uani 1 1 d . . . . .
H9A H 0.041855 0.560594 0.436059 0.018 Uiso 1 1 calc R U . . .
H9B H -0.109172 0.553478 0.534822 0.018 Uiso 1 1 calc R U . . .
C14 C -0.2608(5) 0.6572(3) 0.0933(2) 0.0116(5) Uani 1 1 d . . . . .
C12 C -0.0747(5) 0.4865(3) 0.2073(2) 0.0101(5) Uani 1 1 d . . . . .
H12 H 0.034215 0.548339 0.251429 0.012 Uiso 1 1 calc R U . . .
C2 C 0.5882(6) 0.6140(3) 0.6938(2) 0.0180(6) Uani 1 1 d . . . . .
H2 H 0.622715 0.702512 0.705930 0.022 Uiso 1 1 calc R U . . .
C17 C 0.0664(5) 0.4176(2) 0.1287(2) 0.0106(5) Uani 1 1 d . . . . .
C8 C 0.1225(6) 0.4004(3) 0.5304(2) 0.0179(6) Uani 1 1 d . . . . .
C11 C -0.1561(5) 0.3822(3) 0.2806(2) 0.0122(5) Uani 1 1 d . . . . .
H11A H -0.012775 0.332142 0.311707 0.015 Uiso 1 1 calc R U . . .
H11B H -0.266765 0.322873 0.236306 0.015 Uiso 1 1 calc R U . . .
C16 C -0.4875(5) 0.7121(3) 0.0329(3) 0.0230(7) Uani 1 1 d . . . . .
H16A H -0.492781 0.804718 0.046014 0.035 Uiso 1 1 calc R U . . .
H16B H -0.627791 0.670958 0.057415 0.035 Uiso 1 1 calc R U . . .
H16C H -0.490396 0.696366 -0.044178 0.035 Uiso 1 1 calc R U . . .
C4 C 0.3362(5) 0.4458(3) 0.6059(2) 0.0165(6) Uani 1 1 d . . . . .
C3 C 0.3881(5) 0.5761(3) 0.6235(2) 0.0157(6) Uani 1 1 d . . . . .
H3 H 0.285117 0.639159 0.586721 0.019 Uiso 1 1 calc R U . . .
C6 C 0.6914(6) 0.3903(3) 0.7307(2) 0.0224(7) Uani 1 1 d . . . . .
H6 H 0.795476 0.327732 0.767460 0.027 Uiso 1 1 calc R U . . .
C5 C 0.4906(6) 0.3535(3) 0.6602(3) 0.0220(7) Uani 1 1 d . . . . .
H5 H 0.456817 0.264853 0.648492 0.026 Uiso 1 1 calc R U . . .

loop_
_atom_site_aniso_label
_atom_site_aniso_U_11
_atom_site_aniso_U_22
_atom_site_aniso_U_33
_atom_site_aniso_U_23
_atom_site_aniso_U_13
_atom_site_aniso_U_12
S10 0.0166(3) 0.0153(3) 0.0125(3) -0.0008(2) 0.0043(2) 0.0007(2)
Cl7 0.0229(4) 0.0255(4) 0.0195(4) 0.0007(3) -0.0022(3) -0.0051(3)
O18 0.0093(9) 0.0198(10) 0.0139(9) -0.0052(8) -0.0004(7) 0.0011(7)
O15 0.0107(9) 0.0178(10) 0.0147(10) 0.0042(8) 0.0011(7) -0.0014(8)
O19 0.0073(9) 0.0205(10) 0.0206(10) -0.0031(8) 0.0002(7) -0.0007(7)
O20 0.0452(16) 0.0090(10) 0.0354(14) -0.0008(9) -0.0172(11) -0.0009(11)
N13 0.0070(10) 0.0138(11) 0.0144(10) 0.0015(9) 0.0007(8) -0.0010(8)
C1 0.0215(14) 0.0217(15) 0.0113(13) -0.0012(11) 0.0031(11) -0.0017(12)
C9 0.0251(15) 0.0082(13) 0.0118(13) -0.0017(10) 0.0007(11) 0.0016(11)
C14 0.0102(13) 0.0126(13) 0.0124(13) -0.0005(10) 0.0025(10) 0.0013(10)
C12 0.0087(11) 0.0102(12) 0.0107(12) -0.0004(9) -0.0012(9) -0.0001(9)
C2 0.0198(15) 0.0139(14) 0.0211(14) -0.0043(11) 0.0058(12) -0.0022(11)
C17 0.0111(12) 0.0086(12) 0.0119(12) 0.0012(9) 0.0010(10) -0.0018(9)
C8 0.0257(15) 0.0124(14) 0.0143(13) 0.0014(10) -0.0020(11) 0.0008(11)
C11 0.0143(12) 0.0110(12) 0.0113(12) -0.0004(10) 0.0020(10) -0.0001(10)
C16 0.0113(13) 0.0296(17) 0.0283(16) 0.0130(14) 0.0032(12) 0.0032(12)
C4 0.0233(14) 0.0123(13) 0.0132(12) -0.0011(11) 0.0005(11) 0.0007(12)
C3 0.0194(14) 0.0136(14) 0.0144(12) -0.0014(11) 0.0030(10) 0.0030(11)
C6 0.0293(17) 0.0185(15) 0.0181(14) 0.0039(12) -0.0015(12) 0.0024(12)
C5 0.0315(18) 0.0141(14) 0.0181(15) 0.0007(11) -0.0047(13) -0.0008(12)

loop_
_atom_type_symbol
_atom_type_description
_atom_type_scat_dispersion_real
_atom_type_scat_dispersion_imag
_atom_type_scat_source
C C 0.0181 0.0091 'International Tables Vol C Tables 4.2.6.8 and 6.1.1.4'
H H 0.0000 0.0000 'International Tables Vol C Tables 4.2.6.8 and 6.1.1.4'
Cl Cl 0.3639 0.7018 'International Tables Vol C Tables 4.2.6.8 and 6.1.1.4'
N N 0.0311 0.0180 'International Tables Vol C Tables 4.2.6.8 and 6.1.1.4'
O O 0.0492 0.0322 'International Tables Vol C Tables 4.2.6.8 and 6.1.1.4'
S S 0.3331 0.5567 'International Tables Vol C Tables 4.2.6.8 and 6.1.1.4'

loop_
_geom_angle_atom_site_label_1
_geom_angle_atom_site_label_2
_geom_angle_atom_site_label_3
_geom_angle
_geom_angle_site_symmetry_1
_geom_angle_site_symmetry_3
_geom_angle_publ_flag
C9 S10 C11 99.79(13) . . ?
C17 O18 H18 109.5 . . ?
C14 N13 C12 122.0(2) . . ?
C14 N13 H13 119.0 . . ?
C12 N13 H13 119.0 . . ?
C6 C1 C2 121.8(3) . . ?
C6 C1 Cl7 119.1(3) . . ?
C2 C1 Cl7 119.1(2) . . ?
C8 C9 S10 115.4(2) . . ?
C8 C9 H9A 108.4 . . ?
S10 C9 H9A 108.4 . . ?
C8 C9 H9B 108.4 . . ?
S10 C9 H9B 108.4 . . ?
H9A C9 H9B 107.5 . . ?
O15 C14 N13 121.0(3) . . ?
O15 C14 C16 121.7(3) . . ?
N13 C14 C16 117.4(2) . . ?
N13 C12 C17 112.7(2) . . ?
N13 C12 C11 109.8(2) . . ?
C17 C12 C11 106.2(2) . . ?
N13 C12 H12 109.4 . . ?
C17 C12 H12 109.4 . . ?
C11 C12 H12 109.4 . . ?
C3 C2 C1 119.0(3) . . ?
C3 C2 H2 120.5 . . ?
C1 C2 H2 120.5 . . ?
O19 C17 O18 125.2(2) . . ?
O19 C17 C12 121.5(2) . . ?
O18 C17 C12 113.1(2) . . ?
O20 C8 C4 120.7(3) . . ?
O20 C8 C9 122.0(3) . . ?
C4 C8 C9 117.3(3) . . ?
C12 C11 S10 114.70(19) . . ?
C12 C11 H11A 108.6 . . ?
S10 C11 H11A 108.6 . . ?
C12 C11 H11B 108.6 . . ?
S10 C11 H11B 108.6 . . ?
H11A C11 H11B 107.6 . . ?
C14 C16 H16A 109.5 . . ?
C14 C16 H16B 109.5 . . ?
H16A C16 H16B 109.5 . . ?
C14 C16 H16C 109.5 . . ?
H16A C16 H16C 109.5 . . ?
H16B C16 H16C 109.5 . . ?
C3 C4 C5 119.2(3) . . ?
C3 C4 C8 122.5(3) . . ?
C5 C4 C8 118.4(3) . . ?
C2 C3 C4 120.6(3) . . ?
C2 C3 H3 119.7 . . ?
C4 C3 H3 119.7 . . ?
C5 C6 C1 118.7(3) . . ?
C5 C6 H6 120.6 . . ?
C1 C6 H6 120.6 . . ?
C6 C5 C4 120.7(3) . . ?
C6 C5 H5 119.6 . . ?
C4 C5 H5 119.6 . . ?

loop_
_geom_bond_atom_site_label_1
_geom_bond_atom_site_label_2
_geom_bond_distance
_geom_bond_site_symmetry_2
_geom_bond_publ_flag
S10 C9 1.801(3) . ?
S10 C11 1.809(3) . ?
Cl7 C1 1.739(3) . ?
O18 C17 1.305(3) . ?
O18 H18 0.8400 . ?
O15 C14 1.249(4) . ?
O19 C17 1.224(3) . ?
O20 C8 1.209(4) . ?
N13 C14 1.330(4) . ?
N13 C12 1.442(3) . ?
N13 H13 0.8800 . ?
C1 C6 1.390(5) . ?
C1 C2 1.390(5) . ?
C9 C8 1.520(4) . ?
C9 H9A 0.9900 . ?
C9 H9B 0.9900 . ?
C14 C16 1.497(4) . ?
C12 C17 1.526(4) . ?
C12 C11 1.533(4) . ?
C12 H12 1.0000 . ?
C2 C3 1.384(4) . ?
C2 H2 0.9500 . ?
C8 C4 1.496(4) . ?
C11 H11A 0.9900 . ?
C11 H11B 0.9900 . ?
C16 H16A 0.9800 . ?
C16 H16B 0.9800 . ?
C16 H16C 0.9800 . ?
C4 C3 1.399(4) . ?
C4 C5 1.404(4) . ?
C3 H3 0.9500 . ?
C6 C5 1.384(5) . ?
C6 H6 0.9500 . ?
C5 H5 0.9500 . ?

loop_
_geom_torsion_atom_site_label_1
_geom_torsion_atom_site_label_2
_geom_torsion_atom_site_label_3
_geom_torsion_atom_site_label_4
_geom_torsion
_geom_torsion_site_symmetry_1
_geom_torsion_site_symmetry_2
_geom_torsion_site_symmetry_3
_geom_torsion_site_symmetry_4
_geom_torsion_publ_flag
C11 S10 C9 C8 -69.3(2) . . . . ?
C12 N13 C14 O15 -5.6(4) . . . . ?
C12 N13 C14 C16 174.0(3) . . . . ?
C14 N13 C12 C17 -68.1(3) . . . . ?
C14 N13 C12 C11 173.8(2) . . . . ?
C6 C1 C2 C3 -0.2(5) . . . . ?
Cl7 C1 C2 C3 179.4(2) . . . . ?
N13 C12 C17 O19 150.5(2) . . . . ?
C11 C12 C17 O19 -89.3(3) . . . . ?
N13 C12 C17 O18 -34.4(3) . . . . ?
C11 C12 C17 O18 85.9(3) . . . . ?
S10 C9 C8 O20 1.9(4) . . . . ?
S10 C9 C8 C4 -179.0(2) . . . . ?
N13 C12 C11 S10 -63.0(2) . . . . ?
C17 C12 C11 S10 174.91(17) . . . . ?
C9 S10 C11 C12 -75.4(2) . . . . ?
O20 C8 C4 C3 175.1(3) . . . . ?
C9 C8 C4 C3 -4.0(4) . . . . ?
O20 C8 C4 C5 -4.3(5) . . . . ?
C9 C8 C4 C5 176.6(3) . . . . ?
C1 C2 C3 C4 0.3(4) . . . . ?
C5 C4 C3 C2 -0.4(4) . . . . ?
C8 C4 C3 C2 -179.8(3) . . . . ?
C2 C1 C6 C5 0.1(5) . . . . ?
Cl7 C1 C6 C5 -179.5(2) . . . . ?
C1 C6 C5 C4 -0.1(5) . . . . ?
C3 C4 C5 C6 0.3(5) . . . . ?
C8 C4 C5 C6 179.7(3) . . . . ?
